data_2104425
loop_
_publ_author_name
'Cormary, Beno\^it'
'Malfant, Isabelle'
'Buron-Le Cointe, Marylize'
'Toupet, Lo\"ic'
'Delley, Bernard'
'Schaniel, Dominik'
'Mockus, Nicholas'
'Woike, Theo'
'Fejfarov\'a, Karla'
'Pet\<r\'i\<cek, V\'aclav'
'Du\<sek, Michal'

_publ_section_title
;
 [Ru(py)~4~Cl(NO)](PF~6~)~2~&#x00B7;0.5H~2~O: a model system for
 structural determination and <i>ab initio</i> calculations of
 photo-induced linkage NO isomers
;
_journal_coeditor_code CK5038
_journal_issue 5
_journal_name_full 'Acta Crystallographica Section B'
_journal_page_first 612
_journal_page_last 623
_journal_paper_doi 10.1107/S0108768109027207
_journal_volume 65
_journal_year 2009
_chemical_formula_moiety '2(C20 H20 Cl N5 O Ru), 4(F6 P), H2 O'
_chemical_formula_sum 'C40 H42 Cl2 F24 N10 O3 P4 Ru2'
_chemical_formula_weight 1563.8
_chemical_name_systematic ' ?'
_space_group_IT_number 14
_symmetry_cell_setting monoclinic
_symmetry_space_group_name_Hall '-P 2ybc'
_symmetry_space_group_name_H-M 'P 1 21/c 1'
_cell_angle_alpha 90
_cell_angle_beta 92.195(4)
_cell_angle_gamma 90
_cell_formula_units_Z 4
_cell_length_a 15.7444(7)
_cell_length_b 13.4456(7)
_cell_length_c 26.8410(10)
_cell_measurement_reflns_used 54103
_cell_measurement_temperature 100
_cell_measurement_theta_max 32.15
_cell_measurement_theta_min 2.54
_cell_volume 5677.9(4)
_computing_cell_refinement 'Crysalis RED (Oxford diffraction, 2007)'
_computing_data_collection 'Crysalis CCD (Oxford diffraction, 2007)'
_computing_data_reduction 'Crysalis RED'
_computing_molecular_graphics 'Diamond (Brandenburg & Putz, 2005)'
_computing_publication_material 'Jana2006 (Petricek, Dusek & Palatinus, 2006)'
_computing_structure_refinement 'Jana2006 (Petricek, Dusek & Palatinus, 2006)'
_computing_structure_solution 'SHELXS97 (Sheldrick 2008)'
_diffrn_ambient_temperature 100
_diffrn_measured_fraction_theta_full 0.98
_diffrn_measured_fraction_theta_max 0.92
_diffrn_measurement_device_type 'Oxford Diffraction Xcalibur 3 with 2D Sapphire 3 CCD detector'
_diffrn_measurement_method '138 images of 0.75 width in \w'
_diffrn_radiation_monochromator graphite
_diffrn_radiation_source 'X-ray tube'
_diffrn_radiation_type 'Mo K\a'
_diffrn_radiation_wavelength 0.71069
_diffrn_reflns_av_R_equivalents 0.095
_diffrn_reflns_av_sigmaI/netI 0.4557
_diffrn_reflns_limit_h_max 23
_diffrn_reflns_limit_h_min -16
_diffrn_reflns_limit_k_max 19
_diffrn_reflns_limit_k_min -20
_diffrn_reflns_limit_l_max 39
_diffrn_reflns_limit_l_min -39
_diffrn_reflns_number 54103
_diffrn_reflns_theta_full 31.2
_diffrn_reflns_theta_max 32.1
_diffrn_reflns_theta_min 2.54
_exptl_absorpt_coefficient_mu 0.866
_exptl_absorpt_correction_type none
_exptl_crystal_colour blue
_exptl_crystal_density_diffrn 1.82880
_exptl_crystal_description parallelepiped
_exptl_crystal_F_000 3096
_exptl_crystal_size_max 0.2
_exptl_crystal_size_mid 0.2
_exptl_crystal_size_min 0.2
_refine_diff_density_max 0.58
_refine_diff_density_min -0.35
_refine_ls_extinction_method none
_refine_ls_goodness_of_fit_ref 0.55
_refine_ls_number_constraints 168
_refine_ls_number_parameters 766
_refine_ls_number_reflns 54103
_refine_ls_number_restraints 3
_refine_ls_R_factor_all 0.1459
_refine_ls_R_factor_gt 0.035
_refine_ls_shift/su_max 0.0462
_refine_ls_shift/su_mean 0.0020
_refine_ls_structure_factor_coef F
_refine_ls_weighting_details w=1/(\s^2^(F)+0.0001F^2^)
_refine_ls_weighting_scheme sigma
_refine_ls_wR_factor_gt 0.0275
_refine_ls_wR_factor_ref 0.0305
_reflns_number_gt 4376
_reflns_number_total 18423
_reflns_threshold_expression I>3\s(I)
_cod_data_source_file ck5038.cif
_cod_data_source_block (SII)
_cod_database_code 2104425

loop_
_symmetry_equiv_pos_site_id
_symmetry_equiv_pos_as_xyz
1 x,y,z
2 -x,y+1/2,-z+1/2
3 -x,-y,-z
4 x,-y+1/2,z+1/2

loop_
_atom_site_type_symbol
_atom_site_label
_atom_site_fract_x
_atom_site_fract_y
_atom_site_fract_z
_atom_site_U_iso_or_equiv
_atom_site_adp_type
_atom_site_calc_flag
_atom_site_refinement_flags
_atom_site_occupancy
_atom_site_disorder_assembly
_atom_site_disorder_group
Ru Ru1 0.020971(16) 0.23149(2) 0.861134(10) 0.01764(9) Uani d . 1 . .
Cl Cl1 0.13068(5) 0.29890(6) 0.81782(3) 0.0237(3) Uani d . 1 . .
N N1 -0.03828(15) 0.37138(19) 0.85936(9) 0.0159(10) Uani d . 1 . .
C C1 -0.12278(19) 0.3778(3) 0.84911(12) 0.0251(13) Uani d . 1 . .
H H1 -0.155265 0.316037 0.84004 0.0302 Uiso d . 1 . .
C C2 -0.1653(2) 0.4670(3) 0.85084(13) 0.0294(14) Uani d . 1 . .
H H2 -0.228157 0.469671 0.844122 0.0353 Uiso d . 1 . .
C C3 -0.1206(2) 0.5525(2) 0.86187(12) 0.0232(13) Uani d . 1 . .
H H3 -0.150889 0.617772 0.863225 0.0278 Uiso d . 1 . .
C C4 -0.0343(2) 0.5481(2) 0.87104(12) 0.0216(13) Uani d . 1 . .
H H4 -0.000882 0.609769 0.878904 0.0259 Uiso d . 1 . .
C C5 0.0055(2) 0.4567(2) 0.86917(11) 0.0187(12) Uani d . 1 . .
H H5 0.068494 0.453163 0.875221 0.0225 Uiso d . 1 . .
N N2 0.08644(15) 0.27387(18) 0.92678(9) 0.0186(9) Uani d . 1 . .
C C6 0.04503(19) 0.3193(2) 0.96383(12) 0.0215(12) Uani d . 1 . .
H H6 -0.017881 0.328526 0.959839 0.0258 Uiso d . 1 . .
C C7 0.0860(2) 0.3531(2) 1.00663(12) 0.0283(14) Uani d . 1 . .
H H7 0.053294 0.387498 1.032833 0.034 Uiso d . 1 . .
C C8 0.1724(2) 0.3394(2) 1.01319(13) 0.0284(14) Uani d . 1 . .
H H8 0.203213 0.363825 1.044077 0.0341 Uiso d . 1 . .
C C9 0.2155(2) 0.2917(2) 0.97671(13) 0.0264(13) Uani d . 1 . .
H H9 0.27807 0.279828 0.980807 0.0317 Uiso d . 1 . .
C C10 0.17085(19) 0.2601(2) 0.93410(12) 0.0224(12) Uani d . 1 . .
H H10 0.202664 0.225653 0.907574 0.0269 Uiso d . 1 . .
N N3 0.08808(16) 0.0957(2) 0.85912(12) 0.0269(11) Uani d . 1 . .
C C11 0.1193(2) 0.0618(3) 0.81609(17) 0.0396(17) Uani d . 1 . .
H H11 0.109496 0.100306 0.784521 0.0475 Uiso d . 1 . .
C C12 0.1645(2) -0.0254(3) 0.8157(2) 0.074(3) Uani d . 1 . .
H H12 0.187646 -0.049114 0.783659 0.0889 Uiso d . 1 . .
C C13 0.1787(3) -0.0805(4) 0.8577(3) 0.109(4) Uani d . 1 . .
H H13 0.211112 -0.144355 0.856911 0.1311 Uiso d . 1 . .
C C14 0.1470(3) -0.0453(3) 0.9009(2) 0.105(3) Uani d . 1 . .
H H14 0.15662 -0.083444 0.932566 0.1257 Uiso d . 1 . .
C C15 0.1017(2) 0.0427(3) 0.90104(17) 0.0556(19) Uani d . 1 . .
H H15 0.078592 0.06727 0.932967 0.0667 Uiso d . 1 . .
N N4 -0.04266(14) 0.1936(2) 0.79325(9) 0.0186(9) Uani d . 1 . .
C C16 -0.03901(18) 0.2512(2) 0.75208(12) 0.0188(12) Uani d . 1 . .
H H16 -0.005201 0.314134 0.75393 0.0226 Uiso d . 1 . .
C C17 -0.08028(18) 0.2261(2) 0.70774(12) 0.0200(12) Uani d . 1 . .
H H17 -0.075971 0.270075 0.677892 0.0239 Uiso d . 1 . .
C C18 -0.12734(19) 0.1404(3) 0.70476(13) 0.0260(13) Uani d . 1 . .
H H18 -0.157833 0.121137 0.672837 0.0312 Uiso d . 1 . .
C C19 -0.13200(18) 0.0807(2) 0.74676(13) 0.0232(13) Uani d . 1 . .
H H19 -0.166015 0.01784 0.745758 0.0278 Uiso d . 1 . .
C C20 -0.08901(18) 0.1098(2) 0.78954(13) 0.0202(12) Uani d . 1 . .
H H20 -0.092223 0.066357 0.819662 0.0242 Uiso d . 1 . .
N N5' -0.0651(4) 0.1817(8) 0.8968(2) 0.014(2) Uiso d . 0.650(13) . .
O O5' -0.1191(3) 0.1517(4) 0.91700(18) 0.041(2) Uiso d . 0.650(13) . .
N N5 -0.0416(7) 0.1337(11) 0.8969(3) 0.037(4) Uiso d . 0.350(13) . .
O O5 -0.0869(9) 0.1923(14) 0.9034(5) 0.049(5) Uiso d . 0.350(13) . .
Ru Ru2 0.506550(16) 0.68920(2) 0.881866(10) 0.01713(9) Uani d . 1 . .
Cl Cl2 0.61820(5) 0.61190(6) 0.92361(3) 0.0236(3) Uani d . 1 . .
N N6 0.44732(16) 0.54836(19) 0.87426(9) 0.0171(10) Uani d . 1 . .
C C21 0.4896(2) 0.4683(2) 0.85846(12) 0.0199(12) Uani d . 1 . .
H H21 0.551075 0.475574 0.851189 0.0239 Uiso d . 1 . .
C C22 0.4515(2) 0.3763(3) 0.85181(12) 0.0249(13) Uani d . 1 . .
H H22 0.484596 0.318425 0.839395 0.0299 Uiso d . 1 . .
C C23 0.3673(2) 0.3660(3) 0.86264(13) 0.0303(14) Uani d . 1 . .
H H23 0.338829 0.299698 0.859385 0.0364 Uiso d . 1 . .
C C24 0.3227(2) 0.4470(3) 0.87786(13) 0.0345(15) Uani d . 1 . .
H H24 0.26085 0.441591 0.884508 0.0414 Uiso d . 1 . .
C C25 0.3647(2) 0.5361(2) 0.88387(12) 0.0244(13) Uani d . 1 . .
H H25 0.332272 0.594732 0.89597 0.0292 Uiso d . 1 . .
N N7 0.57089(15) 0.66349(18) 0.81586(9) 0.0169(10) Uani d . 1 . .
C C26 0.65434(19) 0.6841(2) 0.81368(12) 0.0207(12) Uani d . 1 . .
H H26 0.68501 0.711906 0.843877 0.0249 Uiso d . 1 . .
C C27 0.6988(2) 0.6681(2) 0.77128(12) 0.0237(13) Uani d . 1 . .
H H27 0.760356 0.686199 0.770517 0.0285 Uiso d . 1 . .
C C28 0.6577(2) 0.6267(2) 0.72955(13) 0.0264(13) Uani d . 1 . .
H H28 0.689129 0.612371 0.69866 0.0317 Uiso d . 1 . .
C C29 0.5722(2) 0.6058(2) 0.73208(13) 0.0236(13) Uani d . 1 . .
H H29 0.540485 0.576235 0.702699 0.0283 Uiso d . 1 . .
C C30 0.5308(2) 0.6259(2) 0.77506(12) 0.0194(12) Uani d . 1 . .
H H30 0.46845 0.611891 0.775985 0.0233 Uiso d . 1 . .
N N8 0.57121(14) 0.82582(18) 0.88675(9) 0.0143(9) Uani d . 1 . .
C C31 0.57190(19) 0.8854(2) 0.84628(12) 0.0192(12) Uani d . 1 . .
H H31 0.537843 0.866262 0.815556 0.023 Uiso d . 1 . .
C C32 0.61873(19) 0.9722(2) 0.84652(13) 0.0210(13) Uani d . 1 . .
H H32 0.617851 1.015697 0.81629 0.0252 Uiso d . 1 . .
C C33 0.66668(19) 0.9988(2) 0.88841(13) 0.0232(13) Uani d . 1 . .
H H33 0.701706 1.060893 0.888888 0.0278 Uiso d . 1 . .
C C34 0.66521(19) 0.9378(2) 0.92968(12) 0.0182(12) Uani d . 1 . .
H H34 0.698875 0.95536 0.96079 0.0218 Uiso d . 1 . .
C C35 0.61733(18) 0.8534(2) 0.92757(12) 0.0158(12) Uani d . 1 . .
H H35 0.616501 0.809927 0.957796 0.019 Uiso d . 1 . .
N N9 0.45661(14) 0.70914(19) 0.95301(9) 0.0165(10) Uani d . 1 . .
C C36 0.43167(18) 0.7997(3) 0.96751(13) 0.0243(13) Uani d . 1 . .
H H36 0.435618 0.856466 0.943649 0.0292 Uiso d . 1 . .
C C37 0.40089(18) 0.8174(3) 1.01392(13) 0.0269(13) Uani d . 1 . .
H H37 0.383583 0.886011 1.023678 0.0323 Uiso d . 1 . .
C C38 0.39419(19) 0.7395(3) 1.04677(13) 0.0289(13) Uani d . 1 . .
H H38 0.372129 0.750545 1.080768 0.0346 Uiso d . 1 . .
C C39 0.4183(2) 0.6465(3) 1.03202(13) 0.0269(14) Uani d . 1 . .
H H39 0.413001 0.588567 1.055048 0.0323 Uiso d . 1 . .
C C40 0.44986(19) 0.6331(3) 0.98545(12) 0.0229(13) Uani d . 1 . .
H H40 0.468313 0.565107 0.975322 0.0275 Uiso d . 1 . .
N N10' 0.4152(6) 0.7336(7) 0.8517(4) 0.025(2) Uiso d . 0.398(9) . .
O O10' 0.3508(5) 0.7827(4) 0.8409(2) 0.025(3) Uiso d . 0.398(9) . .
N N10 0.3985(4) 0.7621(5) 0.8691(3) 0.044(2) Uiso d . 0.602(9) . .
O O10 0.4122(4) 0.7651(4) 0.8358(2) 0.049(2) Uiso d . 0.602(9) . .
P P1 -0.11980(6) -0.14964(7) 0.85768(4) 0.0276(4) Uani d . 1 . .
F F1 -0.11786(10) -0.23475(14) 0.81585(7) 0.0359(7) Uani d . 1 . .
F F2 -0.12133(11) -0.06486(15) 0.89895(9) 0.0558(9) Uani d . 1 . .
F F3 -0.19854(10) -0.20488(13) 0.88227(6) 0.0295(7) Uani d . 1 . .
F F4 -0.18467(11) -0.08715(15) 0.82302(8) 0.0468(9) Uani d . 1 . .
F F5 -0.04078(11) -0.09637(13) 0.83261(8) 0.0434(8) Uani d . 1 . .
F F6 -0.05519(10) -0.21269(13) 0.89217(7) 0.0345(7) Uani d . 1 . .
P P2 -0.17534(6) 0.35410(8) 1.03862(4) 0.0330(4) Uani d . 1 . .
F F7 -0.18127(13) 0.2849(2) 0.99130(10) 0.1053(13) Uani d . 1 . .
F F8 -0.16837(11) 0.42409(14) 1.08669(7) 0.0382(8) Uani d . 1 . .
F F9 -0.24570(11) 0.29024(15) 1.06521(9) 0.0674(10) Uani d . 1 . .
F F10 -0.24793(12) 0.42418(17) 1.01605(8) 0.0558(10) Uani d . 1 . .
F F11 -0.10410(12) 0.41966(16) 1.01347(8) 0.0538(9) Uani d . 1 . .
F F12 -0.10254(11) 0.28490(15) 1.06225(9) 0.0601(10) Uani d . 1 . .
P P3 0.38862(5) 1.07507(7) 0.91658(3) 0.0213(3) Uani d . 1 . .
F F13 0.38877(10) 0.98492(13) 0.87703(6) 0.0267(7) Uani d . 1 . .
F F14 0.38771(11) 1.16517(13) 0.95583(6) 0.0283(7) Uani d . 1 . .
F F15 0.32459(11) 1.01320(14) 0.94981(6) 0.0341(7) Uani d . 1 . .
F F16 0.30783(10) 1.12306(13) 0.88617(6) 0.0269(7) Uani d . 1 . .
F F17 0.45148(10) 1.13689(13) 0.88310(6) 0.0261(7) Uani d . 1 . .
P P4 0.33508(5) 0.76064(7) 0.70798(3) 0.0229(3) Uani d . 1 . .
F F18 0.46761(10) 1.02656(13) 0.94636(7) 0.0296(7) Uani d . 1 . .
F F19 0.40526(10) 0.70034(12) 0.67882(6) 0.0281(7) Uani d . 1 . .
F F20 0.26428(10) 0.82014(13) 0.73695(7) 0.0333(7) Uani d . 1 . .
F F21 0.26151(10) 0.70651(13) 0.67447(6) 0.0279(7) Uani d . 1 . .
F F22 0.33214(10) 0.67243(13) 0.74815(7) 0.0286(7) Uani d . 1 . .
F F23 0.40916(10) 0.81418(13) 0.74087(7) 0.0327(7) Uani d . 1 . .
F F24 0.33827(11) 0.84829(13) 0.66758(7) 0.0334(7) Uani d . 1 . .
O O3 0.0039(3) 0.1073(4) 1.00598(13) 0.1111(12) Uiso d . 1 . .
H H3a 0.0491(10) 0.091(3) 1.0107(16) 0.1333 Uiso d . 1 . .
H H3b -0.009(3) 0.129(3) 1.0303(9) 0.1333 Uiso d . 1 . .

loop_
_atom_site_aniso_label
_atom_site_aniso_U_11
_atom_site_aniso_U_22
_atom_site_aniso_U_33
_atom_site_aniso_U_12
_atom_site_aniso_U_13
_atom_site_aniso_U_23
_atom_site_aniso_type_symbol
Ru1 0.01798(15) 0.01520(16) 0.01990(17) -0.00078(13) 0.00295(12) -0.00115(14) Ru
Cl1 0.0223(4) 0.0252(5) 0.0241(5) -0.0058(4) 0.0071(4) -0.0034(4) Cl
N1 0.0127(15) 0.0171(17) 0.0178(17) -0.0005(13) 0.0018(13) -0.0059(13) N
C1 0.019(2) 0.023(2) 0.034(2) -0.0028(17) -0.0007(17) -0.0099(18) C
C2 0.021(2) 0.023(2) 0.044(3) 0.0051(18) -0.0122(19) -0.0050(19) C
C3 0.029(2) 0.014(2) 0.026(2) 0.0006(17) -0.0046(18) -0.0025(17) C
C4 0.027(2) 0.016(2) 0.022(2) -0.0027(17) 0.0017(17) 0.0015(17) C
C5 0.0183(19) 0.022(2) 0.016(2) -0.0031(17) -0.0049(17) -0.0006(16) C
N2 0.0167(15) 0.0158(16) 0.0233(17) -0.0006(13) 0.0019(13) 0.0032(13) N
C6 0.0159(18) 0.025(2) 0.024(2) 0.0028(17) 0.0058(17) -0.0019(18) C
C7 0.030(2) 0.041(3) 0.015(2) -0.0051(19) 0.0059(18) -0.0056(18) C
C8 0.019(2) 0.042(3) 0.025(2) -0.0084(18) 0.0032(18) -0.0110(19) C
C9 0.0162(18) 0.029(2) 0.034(2) 0.0052(17) -0.0010(18) 0.0048(18) C
C10 0.0194(19) 0.016(2) 0.032(2) 0.0024(16) 0.0012(17) 0.0007(17) C
N3 0.0225(17) 0.0112(18) 0.046(2) -0.0006(14) -0.0141(17) -0.0088(16) N
C11 0.019(2) 0.020(2) 0.080(4) -0.0027(18) 0.013(2) -0.022(2) C
C12 0.022(3) 0.031(3) 0.170(7) -0.010(2) 0.016(3) -0.044(3) C
C13 0.029(3) 0.020(4) 0.273(10) 0.004(2) -0.062(5) -0.051(5) C
C14 0.116(5) 0.011(3) 0.178(7) -0.004(3) -0.123(5) 0.000(3) C
C15 0.076(3) 0.017(3) 0.069(4) -0.002(2) -0.051(3) -0.006(2) C
N4 0.0183(15) 0.0140(16) 0.0235(18) 0.0030(13) -0.0016(13) 0.0029(14) N
C16 0.0254(19) 0.014(2) 0.018(2) 0.0009(15) 0.0031(16) 0.0036(16) C
C17 0.0206(18) 0.020(2) 0.019(2) 0.0060(17) 0.0040(16) 0.0069(17) C
C18 0.024(2) 0.030(2) 0.024(2) 0.0006(18) -0.0004(18) -0.0102(19) C
C19 0.021(2) 0.017(2) 0.032(2) -0.0034(16) -0.0010(18) -0.0025(18) C
C20 0.0134(18) 0.019(2) 0.028(2) 0.0014(16) -0.0011(17) 0.0007(17) C
Ru2 0.01932(15) 0.01649(17) 0.01552(16) -0.00019(13) -0.00035(12) 0.00052(13) Ru
Cl2 0.0275(5) 0.0185(5) 0.0244(6) 0.0013(4) -0.0068(4) 0.0020(4) Cl
N6 0.0168(16) 0.0198(18) 0.0150(17) -0.0006(14) 0.0036(13) -0.0030(13) N
C21 0.0162(19) 0.021(2) 0.023(2) -0.0020(17) 0.0018(17) -0.0028(17) C
C22 0.030(2) 0.022(2) 0.023(2) -0.0007(18) 0.0022(18) -0.0062(17) C
C23 0.032(2) 0.022(2) 0.038(3) -0.0060(19) 0.009(2) 0.0000(19) C
C24 0.021(2) 0.035(3) 0.049(3) -0.0099(19) 0.016(2) -0.008(2) C
C25 0.033(2) 0.017(2) 0.024(2) -0.0046(18) 0.0111(18) -0.0071(17) C
N7 0.0185(15) 0.0149(17) 0.0170(17) 0.0005(12) -0.0034(13) -0.0020(12) N
C26 0.0183(19) 0.018(2) 0.026(2) 0.0020(16) -0.0026(16) -0.0033(17) C
C27 0.0144(18) 0.036(2) 0.022(2) 0.0043(17) 0.0052(17) 0.0039(18) C
C28 0.025(2) 0.039(3) 0.016(2) 0.0122(18) 0.0066(17) -0.0002(18) C
C29 0.018(2) 0.034(2) 0.019(2) 0.0047(17) 0.0013(17) -0.0052(17) C
C30 0.0183(19) 0.018(2) 0.022(2) 0.0058(16) -0.0007(18) 0.0023(17) C
N8 0.0142(14) 0.0160(17) 0.0129(16) -0.0011(12) 0.0030(12) 0.0009(13) N
C31 0.026(2) 0.021(2) 0.011(2) 0.0083(17) 0.0019(16) -0.0023(17) C
C32 0.025(2) 0.012(2) 0.027(2) 0.0084(17) 0.0131(18) 0.0085(17) C
C33 0.024(2) 0.018(2) 0.028(2) -0.0026(16) 0.0062(18) -0.0051(19) C
C34 0.023(2) 0.013(2) 0.019(2) -0.0013(16) 0.0038(16) -0.0074(16) C
C35 0.0172(18) 0.014(2) 0.016(2) 0.0058(16) 0.0055(16) 0.0027(16) C
N9 0.0166(14) 0.0119(18) 0.0204(17) -0.0005(12) -0.0074(12) 0.0011(13) N
C36 0.0179(18) 0.020(2) 0.035(2) -0.0051(17) 0.0037(17) -0.0005(18) C
C37 0.0201(19) 0.028(2) 0.033(2) -0.0009(18) 0.0085(17) -0.011(2) C
C38 0.026(2) 0.040(3) 0.021(2) -0.0048(19) 0.0027(17) -0.007(2) C
C39 0.039(2) 0.021(2) 0.021(2) 0.0040(19) -0.0057(19) 0.0006(18) C
C40 0.032(2) 0.020(2) 0.017(2) 0.0055(17) 0.0001(18) 0.0019(18) C
P1 0.0205(5) 0.0221(6) 0.0401(7) 0.0006(5) -0.0007(5) 0.0023(5) P
F1 0.0314(11) 0.0437(14) 0.0332(13) -0.0099(10) 0.0068(9) -0.0079(11) F
F2 0.0320(13) 0.0407(15) 0.095(2) 0.0008(11) 0.0075(13) -0.0425(13) F
F3 0.0246(10) 0.0305(14) 0.0337(12) 0.0002(9) 0.0053(9) 0.0036(10) F
F4 0.0207(11) 0.0460(15) 0.0741(18) 0.0067(10) 0.0054(11) 0.0302(12) F
F5 0.0216(11) 0.0231(13) 0.0859(18) -0.0004(9) 0.0077(11) 0.0138(11) F
F6 0.0269(11) 0.0383(15) 0.0378(13) 0.0092(10) -0.0057(9) 0.0025(10) F
P2 0.0193(5) 0.0365(7) 0.0430(7) 0.0057(5) -0.0042(5) -0.0172(6) P
F7 0.0405(14) 0.143(3) 0.131(3) 0.0181(16) -0.0113(15) -0.120(2) F
F8 0.0343(12) 0.0482(15) 0.0317(14) -0.0011(11) -0.0057(10) -0.0143(11) F
F9 0.0237(12) 0.0343(16) 0.145(2) -0.0077(11) 0.0189(13) -0.0065(14) F
F10 0.0315(12) 0.092(2) 0.0428(16) 0.0293(12) -0.0122(11) -0.0043(13) F
F11 0.0415(14) 0.0680(18) 0.0536(17) 0.0192(12) 0.0256(12) 0.0088(13) F
F12 0.0243(11) 0.0300(15) 0.125(2) 0.0065(10) -0.0097(12) 0.0162(13) F
P3 0.0218(5) 0.0235(6) 0.0187(6) 0.0027(4) 0.0018(4) 0.0013(5) P
F13 0.0317(12) 0.0198(12) 0.0279(13) 0.0017(9) -0.0055(10) -0.0047(9) F
F14 0.0351(11) 0.0320(13) 0.0176(12) 0.0047(9) -0.0020(9) -0.0066(9) F
F15 0.0295(11) 0.0490(14) 0.0238(13) -0.0082(10) 0.0018(10) 0.0127(10) F
F16 0.0288(11) 0.0313(13) 0.0204(12) 0.0108(9) -0.0011(9) 0.0022(9) F
F17 0.0294(11) 0.0272(12) 0.0221(12) -0.0044(9) 0.0050(9) -0.0004(9) F
P4 0.0201(5) 0.0216(6) 0.0272(6) 0.0046(4) 0.0025(4) -0.0004(5) P
F18 0.0280(11) 0.0263(13) 0.0337(13) 0.0019(9) -0.0108(10) 0.0054(10) F
F19 0.0270(10) 0.0209(12) 0.0369(13) 0.0084(9) 0.0073(9) -0.0030(9) F
F20 0.0295(11) 0.0361(14) 0.0349(13) 0.0076(10) 0.0104(9) -0.0080(10) F
F21 0.0222(10) 0.0311(13) 0.0300(12) 0.0037(9) -0.0047(9) -0.0046(9) F
F22 0.0238(10) 0.0279(13) 0.0339(13) -0.0021(9) -0.0008(9) 0.0079(10) F
F23 0.0254(11) 0.0317(13) 0.0410(13) -0.0022(10) -0.0002(10) -0.0065(10) F
F24 0.0345(12) 0.0281(13) 0.0382(14) 0.0059(10) 0.0086(10) 0.0102(10) F

loop_
_atom_type_symbol
_atom_type_scat_dispersion_real
_atom_type_scat_dispersion_imag
_atom_type_scat_source
C 0.003 0.002 'International Tables Vol C tables 4.2.6.8 and 6.1.1.1'
H 0.000 0.000 'International Tables Vol C tables 4.2.6.8 and 6.1.1.1'
Cl 0.148 0.159 'International Tables Vol C tables 4.2.6.8 and 6.1.1.1'
F 0.017 0.010 'International Tables Vol C tables 4.2.6.8 and 6.1.1.1'
N 0.006 0.003 'International Tables Vol C tables 4.2.6.8 and 6.1.1.1'
O 0.011 0.006 'International Tables Vol C tables 4.2.6.8 and 6.1.1.1'
P 0.102 0.094 'International Tables Vol C tables 4.2.6.8 and 6.1.1.1'
Ru -1.259 0.836 'International Tables Vol C tables 4.2.6.8 and 6.1.1.1'

loop_
_geom_angle_atom_site_label_1
_geom_angle_atom_site_label_2
_geom_angle_atom_site_label_3
_geom_angle_site_symmetry_1
_geom_angle_site_symmetry_2
_geom_angle_site_symmetry_3
_geom_angle
_geom_angle_publ_flag
Cl1 Ru1 N1 . . . 88.69(7) yes
Cl1 Ru1 N2 . . . 87.88(7) yes
Cl1 Ru1 N3 . . . 86.65(8) yes
Cl1 Ru1 N4 . . . 89.98(7) yes
Cl1 Ru1 N5' . . . 178.1(3) yes
Cl1 Ru1 N5 . . . 158.4(4) yes
Cl1 Ru1 O5 . . . 171.1(5) yes
N1 Ru1 N2 . . . 88.81(9) yes
N1 Ru1 N3 . . . 175.32(10) yes
N1 Ru1 N4 . . . 90.05(10) yes
N1 Ru1 N5' . . . 90.1(3) yes
N1 Ru1 N5 . . . 112.9(4) yes
N1 Ru1 O5 . . . 82.6(5) yes
N2 Ru1 N3 . . . 91.50(11) yes
N2 Ru1 N4 . . . 177.60(10) yes
N2 Ru1 N5' . . . 90.6(2) yes
N2 Ru1 N5 . . . 90.6(3) yes
N2 Ru1 O5 . . . 89.8(4) yes
N3 Ru1 N4 . . . 89.46(11) yes
N3 Ru1 N5' . . . 94.5(3) yes
N3 Ru1 N5 . . . 71.8(4) yes
N3 Ru1 O5 . . . 102.0(5) yes
N4 Ru1 N5' . . . 91.5(2) yes
N4 Ru1 N5 . . . 91.7(3) yes
N4 Ru1 O5 . . . 92.2(4) yes
C1 N1 C5 . . . 118.3(3) yes
N1 C1 H1 . . . 119.1668 yes
N1 C1 C2 . . . 121.7(3) yes
H1 C1 C2 . . . 119.1672 yes
C1 C2 H2 . . . 120.2809 yes
C1 C2 C3 . . . 119.4(3) yes
H2 C2 C3 . . . 120.2813 yes
C2 C3 H3 . . . 120.0827 yes
C2 C3 C4 . . . 119.8(3) yes
H3 C3 C4 . . . 120.0819 yes
C3 C4 H4 . . . 120.6965 yes
C3 C4 C5 . . . 118.6(3) yes
H4 C4 C5 . . . 120.6972 yes
N1 C5 C4 . . . 122.1(3) yes
N1 C5 H5 . . . 118.9625 yes
C4 C5 H5 . . . 118.9632 yes
C6 N2 C10 . . . 117.0(3) yes
N2 C6 H6 . . . 118.6644 yes
N2 C6 C7 . . . 122.7(3) yes
H6 C6 C7 . . . 118.6646 yes
C6 C7 H7 . . . 120.2677 yes
C6 C7 C8 . . . 119.5(3) yes
H7 C7 C8 . . . 120.2683 yes
C7 C8 H8 . . . 120.5019 yes
C7 C8 C9 . . . 119.0(3) yes
H8 C8 C9 . . . 120.5012 yes
C8 C9 H9 . . . 120.5568 yes
C8 C9 C10 . . . 118.9(3) yes
H9 C9 C10 . . . 120.5561 yes
N2 C10 C9 . . . 123.0(3) yes
N2 C10 H10 . . . 118.5221 yes
C9 C10 H10 . . . 118.5212 yes
C11 N3 C15 . . . 119.0(3) yes
N3 C11 H11 . . . 119.9888 yes
N3 C11 C12 . . . 120.0(4) yes
H11 C11 C12 . . . 119.9884 yes
C11 C12 H12 . . . 119.0362 yes
C11 C12 C13 . . . 121.9(5) yes
H12 C12 C13 . . . 119.0361 yes
C12 C13 H13 . . . 121.2604 yes
C12 C13 C14 . . . 117.5(5) yes
H13 C13 C14 . . . 121.2616 yes
C13 C14 H14 . . . 119.8242 yes
C13 C14 C15 . . . 120.4(5) yes
H14 C14 C15 . . . 119.8236 yes
N3 C15 C14 . . . 121.2(4) yes
N3 C15 H15 . . . 119.3979 yes
C14 C15 H15 . . . 119.3977 yes
C16 N4 C20 . . . 117.4(3) yes
N4 C16 H16 . . . 118.9001 yes
N4 C16 C17 . . . 122.2(3) yes
H16 C16 C17 . . . 118.8992 yes
C16 C17 H17 . . . 120.2395 yes
C16 C17 C18 . . . 119.5(3) yes
H17 C17 C18 . . . 120.2387 yes
C17 C18 H18 . . . 120.5218 yes
C17 C18 C19 . . . 119.0(3) yes
H18 C18 C19 . . . 120.5215 yes
C18 C19 H19 . . . 120.766 yes
C18 C19 C20 . . . 118.5(3) yes
H19 C19 C20 . . . 120.7645 yes
N4 C20 C19 . . . 123.5(3) yes
N4 C20 H20 . . . 118.2547 yes
C19 C20 H20 . . . 118.2538 yes
Ru1 N5' O5' . . . 177.6(6) yes
Ru1 N5' N5 . . . 86.6(10) yes
Ru1 N5' O5 . . . 138(3) yes
O5' N5' N5 . . . 94.3(13) yes
N5 N5' O5 . . . 135(3) yes
N5 O5' O5 . . . 51.9(13) yes
N5' N5 O5' . . . 53.1(9) yes
Ru1 O5 O5' . . . 153.5(17) yes
Ru1 O5 N5 . . . 63.4(9) yes
N5' O5 O5' . . . 119(4) yes
O5' O5 N5 . . . 90.5(18) yes
Cl2 Ru2 N6 . . . 88.19(7) yes
Cl2 Ru2 N7 . . . 87.26(7) yes
Cl2 Ru2 N8 . . . 90.30(7) yes
Cl2 Ru2 N9 . . . 85.45(7) yes
Cl2 Ru2 N10' . . . 172.6(3) yes
Cl2 Ru2 N10 . . . 160.8(2) yes
Cl2 Ru2 O10 . . . 173.18(16) yes
N6 Ru2 N7 . . . 89.79(9) yes
N6 Ru2 N8 . . . 176.55(10) yes
N6 Ru2 N9 . . . 91.31(10) yes
N6 Ru2 N10' . . . 84.7(3) yes
N6 Ru2 N10 . . . 93.1(2) yes
N6 Ru2 O10 . . . 94.40(17) yes
N7 Ru2 N8 . . . 87.04(9) yes
N7 Ru2 N9 . . . 172.59(9) yes
N7 Ru2 N10' . . . 94.7(4) yes
N7 Ru2 N10 . . . 111.9(2) yes
N7 Ru2 O10 . . . 86.45(17) yes
N8 Ru2 N9 . . . 91.66(10) yes
N8 Ru2 N10' . . . 96.9(3) yes
N8 Ru2 N10 . . . 89.4(2) yes
N8 Ru2 O10 . . . 86.76(17) yes
N9 Ru2 N10' . . . 92.7(4) yes
N9 Ru2 N10 . . . 75.3(2) yes
N9 Ru2 O10 . . . 100.77(17) yes
C21 N6 C25 . . . 117.2(3) yes
N6 C21 H21 . . . 118.6314 yes
N6 C21 C22 . . . 122.7(3) yes
H21 C21 C22 . . . 118.6312 yes
C21 C22 H22 . . . 120.7101 yes
C21 C22 C23 . . . 118.6(3) yes
H22 C22 C23 . . . 120.7104 yes
C22 C23 H23 . . . 120.2236 yes
C22 C23 C24 . . . 119.6(3) yes
H23 C23 C24 . . . 120.2245 yes
C23 C24 H24 . . . 120.6611 yes
C23 C24 C25 . . . 118.7(3) yes
H24 C24 C25 . . . 120.6609 yes
N6 C25 C24 . . . 123.2(3) yes
N6 C25 H25 . . . 118.3932 yes
C24 C25 H25 . . . 118.3928 yes
C26 N7 C30 . . . 118.2(3) yes
N7 C26 H26 . . . 118.9178 yes
N7 C26 C27 . . . 122.2(3) yes
H26 C26 C27 . . . 118.9183 yes
C26 C27 H27 . . . 120.2019 yes
C26 C27 C28 . . . 119.6(3) yes
H27 C27 C28 . . . 120.2015 yes
C27 C28 H28 . . . 121.077 yes
C27 C28 C29 . . . 117.8(3) yes
H28 C28 C29 . . . 121.0773 yes
C28 C29 H29 . . . 120.0724 yes
C28 C29 C30 . . . 119.9(3) yes
H29 C29 C30 . . . 120.0733 yes
N7 C30 C29 . . . 122.3(3) yes
N7 C30 H30 . . . 118.8297 yes
C29 C30 H30 . . . 118.8294 yes
C31 N8 C35 . . . 118.2(3) yes
N8 C31 H31 . . . 119.3762 yes
N8 C31 C32 . . . 121.2(3) yes
H31 C31 C32 . . . 119.3755 yes
C31 C32 H32 . . . 120.0126 yes
C31 C32 C33 . . . 120.0(3) yes
H32 C32 C33 . . . 120.0136 yes
C32 C33 H33 . . . 120.8132 yes
C32 C33 C34 . . . 118.4(3) yes
H33 C33 C34 . . . 120.812 yes
C33 C34 H34 . . . 120.3775 yes
C33 C34 C35 . . . 119.2(3) yes
H34 C34 C35 . . . 120.3766 yes
N8 C35 C34 . . . 123.0(3) yes
N8 C35 H35 . . . 118.5121 yes
C34 C35 H35 . . . 118.5117 yes
C36 N9 C40 . . . 118.0(3) yes
N9 C36 H36 . . . 118.7499 yes
N9 C36 C37 . . . 122.5(3) yes
H36 C36 C37 . . . 118.7511 yes
C36 C37 H37 . . . 120.4146 yes
C36 C37 C38 . . . 119.2(3) yes
H37 C37 C38 . . . 120.4159 yes
C37 C38 H38 . . . 120.632 yes
C37 C38 C39 . . . 118.7(3) yes
H38 C38 C39 . . . 120.632 yes
C38 C39 H39 . . . 120.1133 yes
C38 C39 C40 . . . 119.8(3) yes
H39 C39 C40 . . . 120.1129 yes
N9 C40 C39 . . . 121.8(3) yes
N9 C40 H40 . . . 119.0848 yes
C39 C40 H40 . . . 119.0862 yes
Ru2 N10' O10' . . . 162.8(9) yes
Ru2 N10' N10 . . . 102.5(12) yes
Ru2 N10' O10 . . . 128.0(13) yes
O10' N10' N10 . . . 60.9(9) yes
O10' N10' O10 . . . 54.2(10) yes
N10 N10' O10 . . . 94.0(15) yes
N10 O10' O10 . . . 52.5(6) yes
N10' N10 O10' . . . 86.6(11) yes
O10' N10 O10 . . . 59.7(7) yes
Ru2 O10 O10' . . . 132.6(5) yes
Ru2 O10 N10 . . . 66.9(5) yes
N10' O10 O10' . . . 96.8(12) yes
N10' O10 N10 . . . 45.6(11) yes
O10' O10 N10 . . . 67.8(6) yes
F1 P1 F2 . . . 179.65(12) yes
F1 P1 F3 . . . 89.63(10) yes
F1 P1 F4 . . . 89.80(11) yes
F1 P1 F5 . . . 89.37(11) yes
F1 P1 F6 . . . 89.90(10) yes
F2 P1 F3 . . . 90.72(11) yes
F2 P1 F4 . . . 90.13(11) yes
F2 P1 F5 . . . 90.28(11) yes
F2 P1 F6 . . . 90.17(11) yes
F3 P1 F4 . . . 89.78(10) yes
F3 P1 F5 . . . 178.94(11) yes
F3 P1 F6 . . . 90.05(10) yes
F4 P1 F5 . . . 90.56(11) yes
F4 P1 F6 . . . 179.66(12) yes
F5 P1 F6 . . . 89.61(10) yes
F7 P2 F8 . . . 179.45(12) yes
F7 P2 F9 . . . 91.27(13) yes
F7 P2 F10 . . . 91.34(13) yes
F7 P2 F11 . . . 90.34(13) yes
F7 P2 F12 . . . 89.75(13) yes
F8 P2 F9 . . . 89.03(12) yes
F8 P2 F10 . . . 89.13(11) yes
F8 P2 F11 . . . 89.35(11) yes
F8 P2 F12 . . . 89.79(12) yes
F9 P2 F10 . . . 89.32(11) yes
F9 P2 F11 . . . 178.34(14) yes
F9 P2 F12 . . . 90.51(11) yes
F10 P2 F11 . . . 91.04(12) yes
F10 P2 F12 . . . 178.91(14) yes
F11 P2 F12 . . . 89.10(11) yes
F13 P3 F14 . . . 179.53(10) yes
F13 P3 F15 . . . 89.60(10) yes
F13 P3 F16 . . . 89.34(9) yes
F13 P3 F17 . . . 90.25(10) yes
F13 P3 F18 . . . 90.11(10) yes
F14 P3 F15 . . . 90.27(10) yes
F14 P3 F16 . . . 90.21(10) yes
F14 P3 F17 . . . 89.87(10) yes
F14 P3 F18 . . . 90.34(10) yes
F15 P3 F16 . . . 89.35(9) yes
F15 P3 F17 . . . 179.38(10) yes
F15 P3 F18 . . . 90.22(10) yes
F16 P3 F17 . . . 90.04(9) yes
F16 P3 F18 . . . 179.31(11) yes
F17 P3 F18 . . . 90.38(10) yes
F19 P4 F20 . . . 179.46(10) yes
F19 P4 F21 . . . 89.62(9) yes
F19 P4 F22 . . . 89.56(10) yes
F19 P4 F23 . . . 89.74(9) yes
F19 P4 F24 . . . 90.09(10) yes
F20 P4 F21 . . . 89.87(9) yes
F20 P4 F22 . . . 90.25(10) yes
F20 P4 F23 . . . 90.77(10) yes
F20 P4 F24 . . . 90.09(10) yes
F21 P4 F22 . . . 90.14(10) yes
F21 P4 F23 . . . 179.33(11) yes
F21 P4 F24 . . . 89.71(10) yes
F22 P4 F23 . . . 90.06(10) yes
F22 P4 F24 . . . 179.63(11) yes
F23 P4 F24 . . . 90.09(10) yes
H3a O3 H3b . . . 105(4) yes

loop_
_geom_bond_atom_site_label_1
_geom_bond_atom_site_label_2
_geom_bond_site_symmetry_1
_geom_bond_site_symmetry_2
_geom_bond_distance
_geom_bond_publ_flag
Ru1 Cl1 . . 2.3045(8) yes
Ru1 N1 . . 2.099(2) yes
Ru1 N2 . . 2.086(2) yes
Ru1 N3 . . 2.111(3) yes
Ru1 N4 . . 2.108(2) yes
Ru1 N5' . . 1.816(7) yes
Ru1 N5 . . 1.921(13) yes
Ru1 O5 . . 2.144(14) yes
N1 C1 . . 1.351(4) yes
N1 C5 . . 1.359(4) yes
C1 H1 . . 1 yes
C1 C2 . . 1.376(5) yes
C2 H2 . . 1 yes
C2 C3 . . 1.374(5) yes
C3 H3 . . 1 yes
C3 C4 . . 1.374(4) yes
C4 H4 . . 1 yes
C4 C5 . . 1.381(5) yes
C5 H5 . . 1 yes
N2 C6 . . 1.355(4) yes
N2 C10 . . 1.349(4) yes
C6 H6 . . 1 yes
C6 C7 . . 1.373(4) yes
C7 H7 . . 1 yes
C7 C8 . . 1.378(5) yes
C8 H8 . . 1 yes
C8 C9 . . 1.372(5) yes
C9 H9 . . 1 yes
C9 C10 . . 1.386(5) yes
C10 H10 . . 1 yes
N3 C11 . . 1.352(5) yes
N3 C15 . . 1.342(5) yes
C11 H11 . . 1 yes
C11 C12 . . 1.371(6) yes
C12 H12 . . 1 yes
C12 C13 . . 1.359(9) yes
C13 H13 . . 1 yes
C13 C14 . . 1.364(10) yes
C14 H14 . . 1 yes
C14 C15 . . 1.382(6) yes
C15 H15 . . 1 yes
N4 C16 . . 1.352(4) yes
N4 C20 . . 1.344(4) yes
C16 H16 . . 1 yes
C16 C17 . . 1.376(4) yes
C17 H17 . . 1 yes
C17 C18 . . 1.371(5) yes
C18 H18 . . 1 yes
C18 C19 . . 1.388(5) yes
C19 H19 . . 1 yes
C19 C20 . . 1.367(5) yes
C20 H20 . . 1 yes
N5' O5' . . 1.102(9) yes
N5' N5 . . 0.744(17) yes
N5' O5 . . 0.418(16) yes
O5' N5 . . 1.375(12) yes
O5' O5 . . 0.838(17) yes
N5 O5 . . 1.08(2) yes
Ru2 Cl2 . . 2.2967(8) yes
Ru2 N6 . . 2.117(3) yes
Ru2 N7 . . 2.103(3) yes
Ru2 N8 . . 2.102(2) yes
Ru2 N9 . . 2.110(2) yes
Ru2 N10' . . 1.729(9) yes
Ru2 N10 . . 1.982(6) yes
Ru2 O10 . . 2.153(6) yes
N6 C21 . . 1.342(4) yes
N6 C25 . . 1.346(4) yes
C21 H21 . . 1 yes
C21 C22 . . 1.384(5) yes
C22 H22 . . 1 yes
C22 C23 . . 1.376(5) yes
C23 H23 . . 1 yes
C23 C24 . . 1.367(5) yes
C24 H24 . . 1 yes
C24 C25 . . 1.375(5) yes
C25 H25 . . 1 yes
N7 C26 . . 1.346(4) yes
N7 C30 . . 1.342(4) yes
C26 H26 . . 1 yes
C26 C27 . . 1.376(5) yes
C27 H27 . . 1 yes
C27 C28 . . 1.388(5) yes
C28 H28 . . 1 yes
C28 C29 . . 1.379(4) yes
C29 H29 . . 1 yes
C29 C30 . . 1.374(5) yes
C30 H30 . . 1 yes
N8 C31 . . 1.350(4) yes
N8 C35 . . 1.343(4) yes
C31 H31 . . 1 yes
C31 C32 . . 1.380(4) yes
C32 H32 . . 1 yes
C32 C33 . . 1.378(5) yes
C33 H33 . . 1 yes
C33 C34 . . 1.379(5) yes
C34 H34 . . 1 yes
C34 C35 . . 1.363(4) yes
C35 H35 . . 1 yes
N9 C36 . . 1.341(4) yes
N9 C40 . . 1.350(4) yes
C36 H36 . . 1 yes
C36 C37 . . 1.374(5) yes
C37 H37 . . 1 yes
C37 C38 . . 1.376(5) yes
C38 H38 . . 1 yes
C38 C39 . . 1.369(5) yes
C39 H39 . . 1 yes
C39 C40 . . 1.374(5) yes
C40 H40 . . 1 yes
N10' O10' . . 1.236(12) yes
N10' N10 . . 0.664(13) yes
N10' O10 . . 0.603(12) yes
O10' N10 . . 1.082(9) yes
O10' O10 . . 1.010(10) yes
N10 O10 . . 0.928(9) yes
P1 F1 . . 1.604(2) yes
P1 F2 . . 1.590(2) yes
P1 F3 . . 1.6084(19) yes
P1 F4 . . 1.594(2) yes
P1 F5 . . 1.606(2) yes
P1 F6 . . 1.5933(19) yes
P2 F7 . . 1.574(3) yes
P2 F8 . . 1.597(2) yes
P2 F9 . . 1.592(2) yes
P2 F10 . . 1.584(2) yes
P2 F11 . . 1.597(2) yes
P2 F12 . . 1.589(2) yes
P3 F13 . . 1.6113(19) yes
P3 F14 . . 1.6061(19) yes
P3 F15 . . 1.604(2) yes
P3 F16 . . 1.6190(18) yes
P3 F17 . . 1.5956(19) yes
P3 F18 . . 1.5921(19) yes
P4 F19 . . 1.5990(19) yes
P4 F20 . . 1.598(2) yes
P4 F21 . . 1.6126(18) yes
P4 F22 . . 1.605(2) yes
P4 F23 . . 1.6060(19) yes
P4 F24 . . 1.604(2) yes
O3 H3a . . 0.75(2) yes
O3 H3b . . 0.75(3) yes

loop_
_geom_hbond_atom_site_label_D
_geom_hbond_atom_site_label_H
_geom_hbond_atom_site_label_A
_geom_hbond_site_symmetry_D
_geom_hbond_site_symmetry_H
_geom_hbond_site_symmetry_A
_geom_hbond_distance_DH
_geom_hbond_distance_HA
_geom_hbond_distance_DA
_geom_hbond_angle_DHA
_geom_hbond_publ_flag
? ? ? ? ? ? ? ? ? ? ?

loop_
_geom_torsion_atom_site_label_1
_geom_torsion_atom_site_label_2
_geom_torsion_atom_site_label_3
_geom_torsion_atom_site_label_4
_geom_torsion_site_symmetry_1
_geom_torsion_site_symmetry_2
_geom_torsion_site_symmetry_3
_geom_torsion_site_symmetry_4
_geom_torsion
_geom_torsion_publ_flag
C1 N1 N3 C11 . . . . 88.7(3) yes
C1 N1 N3 C15 . . . . -94.4(3) yes
C5 N1 N3 C11 . . . . -90.4(3) yes
C5 N1 N3 C15 . . . . 86.5(3) yes
C6 N2 N4 C16 . . . . 98.9(3) yes
C6 N2 N4 C20 . . . . -81.3(3) yes
C10 N2 N4 C16 . . . . -78.1(3) yes
C10 N2 N4 C20 . . . . 101.7(3) yes
C21 N6 N8 C31 . . . . 87.1(3) yes
C21 N6 N8 C35 . . . . -85.9(3) yes
C25 N6 N8 C31 . . . . -90.4(3) yes
C25 N6 N8 C35 . . . . 96.5(3) yes
C26 N7 N9 C36 . . . . 81.0(3) yes
C26 N7 N9 C40 . . . . -94.1(3) yes
C30 N7 N9 C36 . . . . -102.1(3) yes
C30 N7 N9 C40 . . . . 82.8(3) yes
